data_7000629
loop_
_publ_author_name
'Das, Madhab C.'
'Ghosh, Sujit K.'
'Sa\~nudo, E. Carolina'
'Bharadwaj, Parimal K.'

_publ_section_title
;
 Coordination polymers with pyridine-2,4,6-tricarboxylic acid and
 alkaline-earth/lanthanide/transition metals: synthesis and X-ray
 structures
;
_journal_issue 9
_journal_name_full 'Dalton Transactions'
_journal_page_first 1644
_journal_page_last 1658
_journal_paper_doi 10.1039/b814066a
_journal_year 2009
_chemical_formula_sum 'C16 H20 Mg3 N2 O20'
_chemical_formula_weight 633.27
_chemical_name_systematic
;
?
;
_space_group_IT_number 9
_symmetry_cell_setting monoclinic
_symmetry_space_group_name_Hall 'C -2yc'
_symmetry_space_group_name_H-M 'C 1 c 1'
_atom_sites_solution_hydrogens geom
_atom_sites_solution_primary direct
_atom_sites_solution_secondary difmap
_audit_creation_method SHELXL-97
_cell_angle_alpha 90.00
_cell_angle_beta 116.873(5)
_cell_angle_gamma 90.00
_cell_formula_units_Z 4
_cell_length_a 19.708(4)
_cell_length_b 6.799(5)
_cell_length_c 19.461(4)
_cell_measurement_temperature 100(1)
_cell_measurement_theta_max 28.3
_cell_measurement_theta_min 2.3
_cell_volume 2326.1(18)
_computing_cell_refinement 'SAINT 6.45 ( Bruker, 2003)'
_computing_data_collection 'SMART 5.628 (Bruker, 2003)'
_computing_data_reduction 'SAINT 6.45 (Bruker, 2003)'
_computing_molecular_graphics 'Diamond 2.1e'
_computing_structure_refinement 'SHELXL-97 (Sheldrick, 1997)'
_computing_structure_solution SIR-97
_diffrn_ambient_temperature 100(1)
_diffrn_measured_fraction_theta_full 0.994
_diffrn_measured_fraction_theta_max 0.994
_diffrn_measurement_device_type 'Bruker SMART APEX'
_diffrn_measurement_method /w-scans
_diffrn_radiation_monochromator graphite
_diffrn_radiation_source 'fine-focus sealed tube'
_diffrn_radiation_type MoK\a
_diffrn_radiation_wavelength 0.71069
_diffrn_reflns_av_R_equivalents 0.0265
_diffrn_reflns_av_sigmaI/netI 0.0317
_diffrn_reflns_limit_h_max 26
_diffrn_reflns_limit_h_min -21
_diffrn_reflns_limit_k_max 5
_diffrn_reflns_limit_k_min -9
_diffrn_reflns_limit_l_max 24
_diffrn_reflns_limit_l_min -25
_diffrn_reflns_number 7341
_diffrn_reflns_theta_full 28.32
_diffrn_reflns_theta_max 28.32
_diffrn_reflns_theta_min 2.32
_exptl_absorpt_coefficient_mu 0.237
_exptl_absorpt_correction_T_max 0.9630
_exptl_absorpt_correction_T_min 0.9496
_exptl_absorpt_correction_type empirical
_exptl_absorpt_process_details 'SADABS 2.10 (Bruker 2003)'
_exptl_crystal_colour colorless
_exptl_crystal_density_diffrn 1.808
_exptl_crystal_density_method 'not measured'
_exptl_crystal_description block
_exptl_crystal_F_000 1304
_exptl_crystal_size_max 0.22
_exptl_crystal_size_mid 0.17
_exptl_crystal_size_min 0.16
_refine_diff_density_max 0.691
_refine_diff_density_min -0.420
_refine_diff_density_rms 0.125
_refine_ls_extinction_method none
_refine_ls_goodness_of_fit_ref 1.119
_refine_ls_hydrogen_treatment mixed
_refine_ls_matrix_type full
_refine_ls_number_parameters 434
_refine_ls_number_reflns 2876
_refine_ls_number_restraints 12
_refine_ls_restrained_S_all 1.124
_refine_ls_R_factor_all 0.0700
_refine_ls_R_factor_gt 0.0566
_refine_ls_shift/su_max 0.001
_refine_ls_shift/su_mean 0.000
_refine_ls_structure_factor_coef Fsqd
_refine_ls_weighting_details 'calc w=1/[\s^2^(Fo^2^)+(0.0726P)^2^+4.0731P] where P=(Fo^2^+2Fc^2^)/3'
_refine_ls_weighting_scheme calc
_refine_ls_wR_factor_gt 0.1344
_refine_ls_wR_factor_ref 0.1684
_reflns_number_gt 2583
_reflns_number_total 2876
_reflns_threshold_expression >2sigma(I)
_cod_data_source_file b814066a.txt
_cod_data_source_block complex5
_cod_depositor_comments
;
The following automatic conversions were performed:
'_symmetry_cell_setting' value 'Monoclinic' changed to 'monoclinic'
according to '/home/saulius/struct/CIF-dictionaries/cif_core.dic'
dictionary named 'cif_core.dic' version 2.4.1 from 2010-06-29.

Automatic conversion script
Id: cif_fix_enum 1527 2010-12-29 10:47:43Z saulius 
;
_cod_original_sg_symbol_H-M Cc
_cod_database_code 7000629

loop_
_symmetry_equiv_pos_as_xyz
'x, y, z'
'x, -y, z+1/2'
'x+1/2, y+1/2, z'
'x+1/2, -y+1/2, z+1/2'

loop_
_atom_site_label
_atom_site_type_symbol
_atom_site_fract_x
_atom_site_fract_y
_atom_site_fract_z
_atom_site_U_iso_or_equiv
_atom_site_adp_type
_atom_site_occupancy
_atom_site_symmetry_multiplicity
_atom_site_calc_flag
_atom_site_refinement_flags
_atom_site_disorder_assembly
_atom_site_disorder_group
C1 C 0.8602(4) 0.2097(10) 0.2262(4) 0.0213(12) Uani 1 1 d . . .
C2 C 0.7859(3) 0.2035(10) 0.2172(3) 0.0193(11) Uani 1 1 d . . .
H2 H 0.7451 0.1771 0.1695 0.023 Uiso 1 1 calc R . .
C3 C 0.7741(3) 0.2385(9) 0.2827(3) 0.0175(11) Uani 1 1 d D . .
C4 C 0.8367(4) 0.2828(10) 0.3522(3) 0.0245(12) Uani 1 1 d . . .
H4 H 0.8305 0.3085 0.3959 0.025 Uiso 1 1 calc R . .
C5 C 0.9085(3) 0.2884(9) 0.3557(3) 0.0252(11) Uani 1 1 d . . .
C6 C 0.9830(3) 0.3352(9) 0.4254(3) 0.0250(11) Uani 1 1 d . . .
C7 C 0.6941(4) 0.2229(10) 0.2754(4) 0.0232(12) Uani 1 1 d D . .
C8 C 0.8826(4) 0.1708(10) 0.1626(4) 0.0243(13) Uani 1 1 d . . .
C9 C 1.2475(4) 0.2405(10) 0.3114(4) 0.0265(14) Uani 1 1 d . . .
C10 C 1.2451(4) 0.2130(10) 0.2395(4) 0.0246(13) Uani 1 1 d . . .
H10 H 1.1990 0.1903 0.1963 0.030 Uiso 1 1 calc R . .
C13 C 0.8775(4) 0.2067(9) -0.1301(4) 0.0245(13) Uani 1 1 d . . .
C14 C 1.1818(5) 0.2365(13) 0.3307(5) 0.0271(17) Uani 1 1 d . . .
C15 C 1.3125(4) 0.1859(10) 0.1563(4) 0.0232(12) Uani 1 1 d D . .
C16 C 0.9438(4) 0.1517(11) -0.0552(4) 0.0279(14) Uani 1 1 d . . .
N1 N 0.8117(4) 0.2206(9) -0.1258(3) 0.0267(12) Uani 1 1 d . . .
N2 N 0.9195(3) 0.2495(8) 0.2945(3) 0.0213(10) Uani 1 1 d . . .
O1 O 0.9521(3) 0.1571(9) 0.1850(3) 0.0248(11) Uani 1 1 d . . .
O2 O 0.8300(3) 0.1556(9) 0.0961(3) 0.0353(13) Uani 1 1 d . . .
O3 O 0.6411(3) 0.1714(9) 0.2126(3) 0.0314(12) Uani 1 1 d . . .
O4 O 0.6858(3) 0.2620(10) 0.3341(3) 0.0326(12) Uani 1 1 d . . .
O5 O 0.9810(3) 0.3682(8) 0.4887(3) 0.0259(10) Uani 1 1 d . . .
O6 O 1.0408(3) 0.3353(8) 0.4153(3) 0.0271(10) Uani 1 1 d . . .
O7 O 0.6977(4) 0.2516(12) -0.0982(5) 0.0374(19) Uani 1 1 d . . .
O8 O 1.1171(4) 0.2182(12) 0.2737(5) 0.029(2) Uani 1 1 d . . .
O9 O 1.2514(3) 0.2117(11) 0.0976(3) 0.0436(15) Uani 1 1 d . . .
O10 O 1.3725(3) 0.1336(9) 0.1567(3) 0.0346(12) Uani 1 1 d . . .
O11 O 0.9278(3) 0.1290(9) 0.0015(3) 0.0354(12) Uani 1 1 d . . .
O12 O 1.0077(3) 0.1309(9) -0.0516(3) 0.0274(12) Uani 1 1 d . . .
OW1 O 0.5427(4) -0.1164(9) 0.1205(3) 0.0378(13) Uani 1 1 d D . .
OW2 O 0.6121(4) 0.4211(10) 0.0733(3) 0.0413(13) Uani 1 1 d D . .
OW3 O 0.4937(3) 0.3262(9) 0.1146(3) 0.0367(13) Uani 1 1 d D . .
OW4 O 0.6445(3) 0.0248(9) 0.0593(3) 0.0330(12) Uani 1 1 d D . .
OW5 O 1.0570(4) -0.0394(9) 0.3431(4) 0.0390(13) Uani 1 1 d D . .
OW6 O 1.0204(3) 0.5356(9) 0.2663(3) 0.0346(12) Uani 1 1 d D . .
OW7 O 0.7779(4) -0.0928(9) -0.0238(3) 0.0448(15) Uani 1 1 d D . .
OW8 O 0.8562(3) 0.4833(8) 0.0177(3) 0.0350(12) Uani 1 1 d D . .
Mg1 Mg 1.03090(13) 0.2444(4) 0.30339(13) 0.0235(5) Uani 1 1 d D . .
Mg2 Mg 0.57237(12) 0.1554(4) 0.09789(12) 0.0236(5) Uani 1 1 d D . .
Mg3 Mg 0.81447(14) 0.1934(4) -0.01242(13) 0.0276(5) Uani 1 1 d D . .
C11 C 1.3122(4) 0.2201(9) 0.2335(4) 0.0214(12) Uani 1 1 d D . .
C12 C 0.8798(4) 0.2401(10) -0.1999(4) 0.0236(13) Uani 1 1 d . . .
H12 H 0.9259 0.2358 -0.2022 0.028 Uiso 1 1 calc R . .
H1W2 H 0.584(2) 0.484(7) 0.035(3) 0.05(2) Uiso 1 1 d D . .
H1W3 H 0.458(5) 0.38(2) 0.0775(18) 0.06(9) Uiso 1 1 d D . .
H1W5 H 1.092(4) -0.100(7) 0.342(5) 0.04(3) Uiso 1 1 d D . .
H1W6 H 0.979(3) 0.563(19) 0.230(5) 0.06(4) Uiso 1 1 d D . .
H1W7 H 0.778(8) -0.174(14) 0.008(6) 0.06(4) Uiso 1 1 d D . .
H1W8 H 0.87(2) 0.56(2) -0.004(15) 0.05(4) Uiso 1 1 d D . .
H2W2 H 0.653(3) 0.419(7) 0.071(6) 0.05(6) Uiso 1 1 d D . .
H2W3 H 0.499(3) 0.399(11) 0.151(3) 0.04(2) Uiso 1 1 d D . .
H2W5 H 1.048(5) -0.090(12) 0.377(4) 0.04(3) Uiso 1 1 d D . .
H2W6 H 1.053(4) 0.599(13) 0.261(5) 0.04(3) Uiso 1 1 d D . .
H2W7 H 0.746(6) -0.140(19) -0.065(4) 0.06(4) Uiso 1 1 d D . .
H2W8 H 0.853(11) 0.555(12) 0.051(9) 0.05(8) Uiso 1 1 d D . .
H1W4 H 0.679(4) -0.056(11) 0.075(4) 0.04(3) Uiso 1 1 d D . .
H2W1 H 0.511(9) -0.20(2) 0.096(10) 0.04(8) Uiso 1 1 d D . .
H2W4 H 0.635(6) 0.050(15) 0.015(2) 0.05(3) Uiso 1 1 d D . .
H1W1 H 0.563(13) -0.16(3) 0.165(4) 0.05(3) Uiso 1 1 d D . .

loop_
_atom_site_aniso_label
_atom_site_aniso_U_11
_atom_site_aniso_U_22
_atom_site_aniso_U_33
_atom_site_aniso_U_23
_atom_site_aniso_U_13
_atom_site_aniso_U_12
C1 0.024(3) 0.025(3) 0.017(3) -0.004(2) 0.011(2) -0.008(2)
C2 0.021(2) 0.031(3) 0.017(3) 0.001(2) 0.012(2) -0.003(2)
C3 0.019(3) 0.023(3) 0.017(3) -0.001(2) 0.013(2) -0.002(2)
C4 0.035(3) 0.025(3) 0.015(3) -0.004(2) 0.012(2) 0.003(2)
C5 0.035(3) 0.025(3) 0.011(2) -0.002(2) 0.005(2) -0.004(2)
C6 0.032(2) 0.027(3) 0.015(2) -0.002(2) 0.009(2) -0.002(2)
C7 0.022(3) 0.024(3) 0.026(3) 0.000(2) 0.013(3) 0.000(2)
C8 0.031(3) 0.029(3) 0.019(3) -0.004(2) 0.012(3) -0.009(3)
C9 0.036(4) 0.022(3) 0.028(3) 0.003(3) 0.021(3) 0.003(3)
C10 0.023(3) 0.022(3) 0.030(3) 0.000(3) 0.013(3) 0.002(2)
C13 0.037(4) 0.013(3) 0.025(3) 0.001(2) 0.016(3) -0.004(2)
C14 0.027(4) 0.036(4) 0.019(5) 0.003(3) 0.012(4) -0.002(3)
C15 0.020(3) 0.025(3) 0.023(3) 0.002(2) 0.008(2) 0.005(2)
C16 0.033(4) 0.026(3) 0.025(3) -0.004(3) 0.015(3) -0.003(3)
N1 0.038(3) 0.027(3) 0.024(3) -0.001(2) 0.022(3) -0.004(2)
N2 0.022(2) 0.027(3) 0.017(2) -0.0054(19) 0.0099(19) -0.0049(19)
O1 0.025(2) 0.031(3) 0.021(2) -0.006(2) 0.0116(19) -0.002(2)
O2 0.038(3) 0.053(3) 0.020(2) -0.012(2) 0.018(2) -0.019(3)
O3 0.021(2) 0.048(3) 0.017(2) 0.001(2) 0.0011(18) -0.001(2)
O4 0.021(2) 0.055(4) 0.028(3) -0.001(2) 0.017(2) 0.001(2)
O5 0.021(2) 0.037(3) 0.018(2) -0.0053(19) 0.0075(17) -0.0013(19)
O6 0.027(2) 0.033(3) 0.018(2) -0.005(2) 0.0088(18) -0.003(2)
O7 0.049(4) 0.022(5) 0.036(5) -0.004(4) 0.017(4) 0.002(4)
O8 0.025(4) 0.031(4) 0.026(6) 0.011(4) 0.007(4) 0.002(3)
O9 0.035(3) 0.070(4) 0.018(2) -0.001(3) 0.005(2) 0.017(3)
O10 0.031(3) 0.048(3) 0.027(2) -0.004(2) 0.014(2) 0.002(2)
O11 0.045(3) 0.044(3) 0.025(2) 0.007(2) 0.023(2) 0.008(2)
O12 0.037(3) 0.026(3) 0.019(2) -0.003(2) 0.012(2) 0.003(2)
OW1 0.045(3) 0.035(3) 0.029(3) 0.002(2) 0.013(2) -0.012(2)
OW2 0.038(3) 0.044(3) 0.034(3) 0.011(3) 0.009(2) 0.001(3)
OW3 0.042(3) 0.039(3) 0.029(3) -0.002(2) 0.017(2) 0.011(3)
OW4 0.025(2) 0.053(3) 0.019(2) 0.000(2) 0.0077(19) 0.009(2)
OW5 0.048(3) 0.034(3) 0.053(4) 0.002(3) 0.038(3) 0.004(3)
OW6 0.029(3) 0.034(3) 0.043(3) -0.002(2) 0.018(2) -0.003(2)
OW7 0.075(4) 0.036(3) 0.023(3) -0.007(2) 0.023(3) -0.019(3)
OW8 0.046(3) 0.033(3) 0.031(3) -0.002(2) 0.021(2) -0.003(2)
Mg1 0.0222(10) 0.0301(11) 0.0210(10) -0.0037(9) 0.0123(9) -0.0011(9)
Mg2 0.0215(10) 0.0321(11) 0.0146(9) 0.0006(9) 0.0059(8) -0.0004(9)
Mg3 0.0328(12) 0.0319(13) 0.0189(10) 0.0014(9) 0.0124(9) 0.0001(10)
C11 0.024(3) 0.012(3) 0.028(3) 0.004(2) 0.012(3) -0.001(2)
C12 0.029(3) 0.013(3) 0.024(3) 0.002(2) 0.011(3) -0.003(2)

loop_
_atom_type_symbol
_atom_type_description
_atom_type_scat_dispersion_real
_atom_type_scat_dispersion_imag
_atom_type_scat_source
C C 0.0033 0.0000 'International Tables Vol C Tables 4.2.6.8 and 6.1.1.4'
H H 0.0000 0.0000 'International Tables Vol C Tables 4.2.6.8 and 6.1.1.4'
N N 0.0061 0.0000 'International Tables Vol C Tables 4.2.6.8 and 6.1.1.4'
O O 0.0106 0.0000 'International Tables Vol C Tables 4.2.6.8 and 6.1.1.4'
Mg Mg 0.0486 0.0000 'International Tables Vol C Tables 4.2.6.8 and 6.1.1.4'

loop_
_geom_angle_atom_site_label_1
_geom_angle_atom_site_label_2
_geom_angle_atom_site_label_3
_geom_angle
_geom_angle_site_symmetry_1
_geom_angle_site_symmetry_3
_geom_angle_publ_flag
N2 C1 C2 121.6(6) . . ?
N2 C1 C8 113.5(5) . . ?
C2 C1 C8 124.8(6) . . ?
C1 C2 C3 118.2(5) . . ?
C1 C2 H2 120.9 . . ?
C3 C2 H2 120.9 . . ?
C4 C3 C2 118.5(5) . . ?
C4 C3 C7 122.2(5) . . ?
C2 C3 C7 119.2(5) . . ?
C5 C4 C3 119.4(5) . . ?
C5 C4 H4 120.3 . . ?
C3 C4 H4 120.3 . . ?
N2 C5 C4 121.8(5) . . ?
N2 C5 C6 111.0(5) . . ?
C4 C5 C6 127.2(5) . . ?
O6 C6 O5 126.0(5) . . ?
O6 C6 C5 116.5(5) . . ?
O5 C6 C5 117.5(5) . . ?
O3 C7 O4 123.8(6) . . ?
O3 C7 C3 119.0(6) . . ?
O4 C7 C3 117.1(6) . . ?
O1 C8 O2 128.9(6) . . ?
O1 C8 C1 114.3(6) . . ?
O2 C8 C1 116.8(6) . . ?
N1 C9 C10 122.5(7) 4 . ?
N1 C9 C14 110.1(6) 4 . ?
C10 C9 C14 127.4(7) . . ?
C11 C10 C9 118.8(7) . . ?
C11 C10 H10 120.6 . . ?
C9 C10 H10 120.6 . . ?
N1 C13 C12 120.4(7) . . ?
N1 C13 C16 113.5(6) . . ?
C12 C13 C16 126.1(7) . . ?
O8 C14 O7 128.1(7) . 4 ?
O8 C14 C9 115.1(8) . . ?
O7 C14 C9 116.9(8) 4 . ?
O7 C14 Mg1 85.7(5) 4 . ?
C9 C14 Mg1 157.2(6) . . ?
O10 C15 O9 125.0(7) . . ?
O10 C15 C11 118.0(6) . . ?
O9 C15 C11 117.0(6) . . ?
O12 C16 O11 125.1(7) . . ?
O12 C16 C13 120.0(6) . . ?
O11 C16 C13 114.9(7) . . ?
C9 N1 C13 120.1(6) 4_454 . ?
C9 N1 Mg3 121.5(5) 4_454 . ?
C13 N1 Mg3 118.2(5) . . ?
C5 N2 C1 120.3(5) . . ?
C5 N2 Mg1 120.7(4) . . ?
C1 N2 Mg1 118.9(4) . . ?
C8 O1 Mg1 119.5(4) . . ?
C8 O2 Mg3 138.0(5) . . ?
C7 O3 Mg2 160.6(5) . . ?
C6 O5 Mg2 125.8(4) . 4 ?
C6 O6 Mg1 118.9(4) . . ?
C14 O7 Mg3 120.0(5) 4_454 . ?
C14 O8 Mg1 112.5(6) . . ?
C16 O11 Mg3 120.4(5) . . ?
Mg2 OW1 H2W1 136(10) . . ?
Mg2 OW1 H1W1 119(10) . . ?
H2W1 OW1 H1W1 104(19) . . ?
Mg2 OW2 H1W2 119(2) . . ?
Mg2 OW2 H2W2 118(3) . . ?
H1W2 OW2 H2W2 104(7) . . ?
Mg2 OW3 H1W3 120(3) . . ?
Mg2 OW3 H2W3 130(3) . . ?
H1W3 OW3 H2W3 102(8) . . ?
Mg2 OW4 H1W4 138(6) . . ?
Mg2 OW4 H2W4 115(6) . . ?
H1W4 OW4 H2W4 107(9) . . ?
Mg1 OW5 H1W5 122(3) . . ?
Mg1 OW5 H2W5 126(5) . . ?
H1W5 OW5 H2W5 107(9) . . ?
Mg1 OW6 H1W6 115(8) . . ?
Mg1 OW6 H2W6 126(7) . . ?
H1W6 OW6 H2W6 108(9) . . ?
Mg3 OW7 H1W7 132(9) . . ?
Mg3 OW7 H2W7 123(10) . . ?
H1W7 OW7 H2W7 102(10) . . ?
Mg3 OW8 H1W8 131(17) . . ?
Mg3 OW8 H2W8 127(11) . . ?
H1W8 OW8 H2W8 101(19) . . ?
O8 Mg1 OW5 85.7(3) . . ?
O8 Mg1 OW6 87.1(3) . . ?
OW5 Mg1 OW6 171.9(3) . . ?
O8 Mg1 N2 160.7(3) . . ?
OW5 Mg1 N2 96.9(2) . . ?
OW6 Mg1 N2 91.1(2) . . ?
O8 Mg1 O6 126.7(3) . . ?
OW5 Mg1 O6 89.8(2) . . ?
OW6 Mg1 O6 91.5(2) . . ?
N2 Mg1 O6 72.6(2) . . ?
O8 Mg1 O1 87.9(3) . . ?
OW5 Mg1 O1 94.5(3) . . ?
OW6 Mg1 O1 88.9(2) . . ?
N2 Mg1 O1 72.84(19) . . ?
O6 Mg1 O1 145.4(2) . . ?
O8 Mg1 C14 24.8(3) . . ?
OW5 Mg1 C14 81.1(3) . . ?
OW6 Mg1 C14 90.9(3) . . ?
N2 Mg1 C14 174.3(3) . . ?
O6 Mg1 C14 102.0(2) . . ?
O1 Mg1 C14 112.5(3) . . ?
O3 Mg2 OW1 85.7(3) . . ?
O3 Mg2 OW3 88.4(2) . . ?
OW1 Mg2 OW3 99.5(3) . . ?
O3 Mg2 O5 165.9(2) . 4_454 ?
OW1 Mg2 O5 87.1(2) . 4_454 ?
OW3 Mg2 O5 80.8(2) . 4_454 ?
O3 Mg2 OW4 101.3(2) . . ?
OW1 Mg2 OW4 90.1(3) . . ?
OW3 Mg2 OW4 166.9(3) . . ?
O5 Mg2 OW4 90.9(2) 4_454 . ?
O3 Mg2 OW2 94.1(2) . . ?
OW1 Mg2 OW2 174.2(3) . . ?
OW3 Mg2 OW2 86.3(3) . . ?
O5 Mg2 OW2 94.2(2) 4_454 . ?
OW4 Mg2 OW2 84.2(3) . . ?
O2 Mg3 OW7 82.6(2) . . ?
O2 Mg3 OW8 88.4(2) . . ?
OW7 Mg3 OW8 171.0(2) . . ?
O2 Mg3 O11 100.6(2) . . ?
OW7 Mg3 O11 96.5(3) . . ?
OW8 Mg3 O11 84.5(3) . . ?
O2 Mg3 O7 115.8(3) . . ?
OW7 Mg3 O7 83.8(3) . . ?
OW8 Mg3 O7 100.7(3) . . ?
O11 Mg3 O7 143.3(3) . . ?
O2 Mg3 N1 173.0(3) . . ?
OW7 Mg3 N1 97.1(2) . . ?
OW8 Mg3 N1 91.7(2) . . ?
O11 Mg3 N1 72.4(2) . . ?
O7 Mg3 N1 71.1(3) . . ?
C10 C11 C12 118.3(6) . 4 ?
C10 C11 C15 120.6(6) . . ?
C12 C11 C15 121.1(6) 4 . ?
C13 C12 C11 119.7(7) . 4_454 ?
C13 C12 H12 120.1 . . ?
C11 C12 H12 120.1 4_454 . ?

loop_
_geom_bond_atom_site_label_1
_geom_bond_atom_site_label_2
_geom_bond_distance
_geom_bond_site_symmetry_2
_geom_bond_publ_flag
C1 N2 1.343(8) . ?
C1 C2 1.396(8) . ?
C1 C8 1.513(9) . ?
C2 C3 1.414(8) . ?
C2 H2 0.9300 . ?
C3 C4 1.391(8) . ?
C3 C7 1.522(8) . ?
C4 C5 1.385(9) . ?
C4 H4 0.9300 . ?
C5 N2 1.331(8) . ?
C5 C6 1.516(8) . ?
C6 O6 1.241(7) . ?
C6 O5 1.271(7) . ?
C7 O3 1.245(8) . ?
C7 O4 1.253(8) . ?
C8 O1 1.239(8) . ?
C8 O2 1.244(9) . ?
C9 N1 1.329(10) 4 ?
C9 C10 1.390(10) . ?
C9 C14 1.504(10) . ?
C10 C11 1.382(9) . ?
C10 H10 0.9300 . ?
C13 N1 1.341(10) . ?
C13 C12 1.398(9) . ?
C13 C16 1.499(10) . ?
C14 O8 1.262(12) . ?
C14 O7 1.275(12) 4 ?
C14 Mg1 2.774(8) . ?
C15 O10 1.232(8) . ?
C15 O9 1.242(8) . ?
C15 C11 1.521(9) . ?
C16 O12 1.239(9) . ?
C16 O11 1.286(8) . ?
N1 C9 1.329(10) 4_454 ?
N1 Mg3 2.191(6) . ?
N2 Mg1 2.123(5) . ?
O1 Mg1 2.200(5) . ?
O2 Mg3 2.008(5) . ?
O3 Mg2 2.025(5) . ?
O5 Mg2 2.080(5) 4 ?
O6 Mg1 2.185(5) . ?
O7 C14 1.275(12) 4_454 ?
O7 Mg3 2.183(8) . ?
O8 Mg1 2.034(7) . ?
O11 Mg3 2.171(6) . ?
OW1 Mg2 2.046(6) . ?
OW1 H2W1 0.82(14) . ?
OW1 H1W1 0.83(9) . ?
OW2 Mg2 2.108(7) . ?
OW2 H1W2 0.82(5) . ?
OW2 H2W2 0.83(8) . ?
OW3 Mg2 2.077(6) . ?
OW3 H1W3 0.83(8) . ?
OW3 H2W3 0.83(6) . ?
OW4 Mg2 2.082(6) . ?
OW4 H1W4 0.82(8) . ?
OW4 H2W4 0.81(6) . ?
OW5 Mg1 2.056(7) . ?
OW5 H1W5 0.81(8) . ?
OW5 H2W5 0.83(8) . ?
OW6 Mg1 2.085(6) . ?
OW6 H1W6 0.82(9) . ?
OW6 H2W6 0.82(9) . ?
OW7 Mg3 2.052(7) . ?
OW7 H1W7 0.83(10) . ?
OW7 H2W7 0.83(8) . ?
OW8 Mg3 2.114(6) . ?
OW8 H1W8 0.8(3) . ?
OW8 H2W8 0.84(14) . ?
Mg2 O5 2.080(5) 4_454 ?
C11 C12 1.401(10) 4 ?
C12 C11 1.401(10) 4_454 ?
C12 H12 0.9300 . ?

loop_
_geom_torsion_atom_site_label_1
_geom_torsion_atom_site_label_2
_geom_torsion_atom_site_label_3
_geom_torsion_atom_site_label_4
_geom_torsion
_geom_torsion_site_symmetry_1
_geom_torsion_site_symmetry_2
_geom_torsion_site_symmetry_3
_geom_torsion_site_symmetry_4
_geom_torsion_publ_flag
N2 C1 C2 C3 -0.6(10) . . . . ?
C8 C1 C2 C3 178.4(6) . . . . ?
C1 C2 C3 C4 1.8(9) . . . . ?
C1 C2 C3 C7 -177.1(6) . . . . ?
C2 C3 C4 C5 -1.0(9) . . . . ?
C7 C3 C4 C5 177.8(6) . . . . ?
C3 C4 C5 N2 -1.0(10) . . . . ?
C3 C4 C5 C6 179.5(6) . . . . ?
N2 C5 C6 O6 1.7(8) . . . . ?
C4 C5 C6 O6 -178.8(7) . . . . ?
N2 C5 C6 O5 -177.5(6) . . . . ?
C4 C5 C6 O5 2.1(10) . . . . ?
C4 C3 C7 O3 -175.8(6) . . . . ?
C2 C3 C7 O3 3.0(10) . . . . ?
C4 C3 C7 O4 3.7(10) . . . . ?
C2 C3 C7 O4 -177.5(6) . . . . ?
N2 C1 C8 O1 8.6(9) . . . . ?
C2 C1 C8 O1 -170.5(7) . . . . ?
N2 C1 C8 O2 -171.9(7) . . . . ?
C2 C1 C8 O2 9.0(11) . . . . ?
N1 C9 C10 C11 2.2(10) 4 . . . ?
C14 C9 C10 C11 -179.3(7) . . . . ?
N1 C9 C14 O8 173.9(7) 4 . . . ?
C10 C9 C14 O8 -4.7(12) . . . . ?
N1 C9 C14 O7 -7.3(10) 4 . . 4 ?
C10 C9 C14 O7 174.1(8) . . . 4 ?
N1 C9 C14 Mg1 162.8(12) 4 . . . ?
C10 C9 C14 Mg1 -15.8(19) . . . . ?
N1 C13 C16 O12 178.8(6) . . . . ?
C12 C13 C16 O12 -0.4(11) . . . . ?
N1 C13 C16 O11 -0.9(9) . . . . ?
C12 C13 C16 O11 179.9(7) . . . . ?
C12 C13 N1 C9 2.3(10) . . . 4_454 ?
C16 C13 N1 C9 -177.0(6) . . . 4_454 ?
C12 C13 N1 Mg3 -174.4(5) . . . . ?
C16 C13 N1 Mg3 6.3(8) . . . . ?
C4 C5 N2 C1 2.3(10) . . . . ?
C6 C5 N2 C1 -178.1(6) . . . . ?
C4 C5 N2 Mg1 -176.7(5) . . . . ?
C6 C5 N2 Mg1 2.9(7) . . . . ?
C2 C1 N2 C5 -1.4(10) . . . . ?
C8 C1 N2 C5 179.5(6) . . . . ?
C2 C1 N2 Mg1 177.6(5) . . . . ?
C8 C1 N2 Mg1 -1.6(8) . . . . ?
O2 C8 O1 Mg1 169.0(6) . . . . ?
C1 C8 O1 Mg1 -11.6(8) . . . . ?
O1 C8 O2 Mg3 -26.0(14) . . . . ?
C1 C8 O2 Mg3 154.6(6) . . . . ?
O4 C7 O3 Mg2 134.6(13) . . . . ?
C3 C7 O3 Mg2 -45.9(19) . . . . ?
O6 C6 O5 Mg2 -20.6(10) . . . 4 ?
C5 C6 O5 Mg2 158.5(4) . . . 4 ?
O5 C6 O6 Mg1 173.8(5) . . . . ?
C5 C6 O6 Mg1 -5.3(8) . . . . ?
O7 C14 O8 Mg1 7.7(12) 4 . . . ?
C9 C14 O8 Mg1 -173.7(5) . . . . ?
O12 C16 O11 Mg3 175.2(6) . . . . ?
C13 C16 O11 Mg3 -5.1(8) . . . . ?
C14 O8 Mg1 OW5 -78.0(6) . . . . ?
C14 O8 Mg1 OW6 98.3(6) . . . . ?
C14 O8 Mg1 N2 -176.6(8) . . . . ?
C14 O8 Mg1 O6 8.5(8) . . . . ?
C14 O8 Mg1 O1 -172.7(6) . . . . ?
C5 N2 Mg1 O8 -179.8(8) . . . . ?
C1 N2 Mg1 O8 1.2(11) . . . . ?
C5 N2 Mg1 OW5 83.5(5) . . . . ?
C1 N2 Mg1 OW5 -95.5(5) . . . . ?
C5 N2 Mg1 OW6 -95.4(5) . . . . ?
C1 N2 Mg1 OW6 85.7(5) . . . . ?
C5 N2 Mg1 O6 -4.1(5) . . . . ?
C1 N2 Mg1 O6 176.9(5) . . . . ?
C5 N2 Mg1 O1 176.1(6) . . . . ?
C1 N2 Mg1 O1 -2.9(5) . . . . ?
C6 O6 Mg1 O8 -176.7(5) . . . . ?
C6 O6 Mg1 OW5 -92.2(5) . . . . ?
C6 O6 Mg1 OW6 95.8(5) . . . . ?
C6 O6 Mg1 N2 5.1(5) . . . . ?
C6 O6 Mg1 O1 5.5(8) . . . . ?
C6 O6 Mg1 C14 -173.0(5) . . . . ?
C8 O1 Mg1 O8 -170.3(6) . . . . ?
C8 O1 Mg1 OW5 104.2(6) . . . . ?
C8 O1 Mg1 OW6 -83.1(6) . . . . ?
C8 O1 Mg1 N2 8.4(6) . . . . ?
C8 O1 Mg1 O6 8.0(8) . . . . ?
C8 O1 Mg1 C14 -173.6(6) . . . . ?
O7 C14 Mg1 O8 -174.0(10) 4 . . . ?
C9 C14 Mg1 O8 14.9(12) . . . . ?
O8 C14 Mg1 OW5 99.1(7) . . . . ?
O7 C14 Mg1 OW5 -74.9(5) 4 . . . ?
C9 C14 Mg1 OW5 113.9(15) . . . . ?
O8 C14 Mg1 OW6 -81.3(7) . . . . ?
O7 C14 Mg1 OW6 104.7(5) 4 . . . ?
C9 C14 Mg1 OW6 -66.4(15) . . . . ?
O8 C14 Mg1 O6 -173.0(6) . . . . ?
O7 C14 Mg1 O6 13.0(6) 4 . . . ?
C9 C14 Mg1 O6 -158.2(14) . . . . ?
O8 C14 Mg1 O1 7.9(7) . . . . ?
O7 C14 Mg1 O1 -166.1(5) 4 . . . ?
C9 C14 Mg1 O1 22.7(15) . . . . ?
C7 O3 Mg2 OW1 158.1(16) . . . . ?
C7 O3 Mg2 OW3 -102.2(16) . . . . ?
C7 O3 Mg2 O5 -142.0(14) . . . 4_454 ?
C7 O3 Mg2 OW4 68.9(16) . . . . ?
C7 O3 Mg2 OW2 -16.0(16) . . . . ?
C8 O2 Mg3 OW7 124.2(9) . . . . ?
C8 O2 Mg3 OW8 -55.2(8) . . . . ?
C8 O2 Mg3 O11 28.9(9) . . . . ?
C8 O2 Mg3 O7 -156.3(8) . . . . ?
C16 O11 Mg3 O2 -174.6(6) . . . . ?
C16 O11 Mg3 OW7 101.7(6) . . . . ?
C16 O11 Mg3 OW8 -87.3(6) . . . . ?
C16 O11 Mg3 O7 13.3(9) . . . . ?
C16 O11 Mg3 N1 6.3(6) . . . . ?
C14 O7 Mg3 O2 -175.0(7) 4_454 . . . ?
C14 O7 Mg3 OW7 -96.3(7) 4_454 . . . ?
C14 O7 Mg3 OW8 91.5(7) 4_454 . . . ?
C14 O7 Mg3 O11 -3.7(10) 4_454 . . . ?
C14 O7 Mg3 N1 3.4(7) 4_454 . . . ?
C9 N1 Mg3 OW7 82.1(6) 4_454 . . . ?
C13 N1 Mg3 OW7 -101.3(5) . . . . ?
C9 N1 Mg3 OW8 -99.6(6) 4_454 . . . ?
C13 N1 Mg3 OW8 77.0(5) . . . . ?
C9 N1 Mg3 O11 176.7(6) 4_454 . . . ?
C13 N1 Mg3 O11 -6.6(5) . . . . ?
C9 N1 Mg3 O7 1.1(6) 4_454 . . . ?
C13 N1 Mg3 O7 177.8(6) . . . . ?
C9 C10 C11 C12 -1.6(9) . . . 4 ?
C9 C10 C11 C15 178.5(6) . . . . ?
O10 C15 C11 C10 -158.0(7) . . . . ?
O9 C15 C11 C10 21.4(10) . . . . ?
O10 C15 C11 C12 22.2(10) . . . 4 ?
O9 C15 C11 C12 -158.4(7) . . . 4 ?
N1 C13 C12 C11 -2.7(10) . . . 4_454 ?
C16 C13 C12 C11 176.4(6) . . . 4_454 ?
